data_2223059
loop_
_publ_author_name
'Gunasekaran, B.'
'Sureshbabu, Radhakrishnan'
'Mohanakrishnan, A. K.'
'Chakkaravarthi, G.'
'Manivannan, V.'

_publ_section_title
;
 Ethyl 2-acetoxymethyl-1-phenylsulfonyl-1<i>H</i>-indole-3-carboxylate
;
_journal_coeditor_code GK2226
_journal_issue 9
_journal_name_full 'Acta Crystallographica Section E'
_journal_page_first o2069
_journal_paper_doi 10.1107/S1600536809029985
_journal_volume 65
_journal_year 2009
_chemical_formula_iupac 'C20 H19 N O6 S'
_chemical_formula_moiety 'C20 H19 N O6 S'
_chemical_formula_sum 'C20 H19 N O6 S'
_chemical_formula_weight 401.42
_chemical_name_systematic
;
Ethyl 2-acetoxymethyl-1-phenylsulfonyl-1<i>H</i>-indole-3-carboxylate
;
_space_group_IT_number 61
_symmetry_cell_setting orthorhombic
_symmetry_space_group_name_Hall '-P 2ac 2ab'
_symmetry_space_group_name_H-M 'P b c a'
_atom_sites_solution_hydrogens geom
_atom_sites_solution_primary direct
_atom_sites_solution_secondary difmap
_audit_creation_method SHELXL-97
_cell_angle_alpha 90.00
_cell_angle_beta 90.00
_cell_angle_gamma 90.00
_cell_formula_units_Z 8
_cell_length_a 18.9097(6)
_cell_length_b 7.9737(2)
_cell_length_c 24.7877(7)
_cell_measurement_reflns_used 6552
_cell_measurement_temperature 295(2)
_cell_measurement_theta_max 27.1
_cell_measurement_theta_min 2.65
_cell_volume 3737.50(18)
_computing_cell_refinement 'SAINT (Bruker, 2004)'
_computing_data_collection 'APEX2 (Bruker, 2004)'
_computing_data_reduction 'SAINT (Bruker, 2004)'
_computing_molecular_graphics 'PLATON (Spek, 2009)'
_computing_publication_material 'SHELXL97 (Sheldrick, 2008)'
_computing_structure_refinement 'SHELXL97 (Sheldrick, 2008)'
_computing_structure_solution 'SHELXS97 (Sheldrick, 2008)'
_diffrn_ambient_temperature 295(2)
_diffrn_detector_area_resol_mean 0
_diffrn_measured_fraction_theta_full 0.966
_diffrn_measured_fraction_theta_max 0.922
_diffrn_measurement_device_type 'Bruker APEXII CCD'
_diffrn_measurement_method '\w and \f'
_diffrn_radiation_monochromator graphite
_diffrn_radiation_source 'fine-focus sealed tube'
_diffrn_radiation_type MoK\a
_diffrn_radiation_wavelength 0.71073
_diffrn_reflns_av_R_equivalents 0.0306
_diffrn_reflns_av_sigmaI/netI 0.0296
_diffrn_reflns_limit_h_max 20
_diffrn_reflns_limit_h_min -27
_diffrn_reflns_limit_k_max 8
_diffrn_reflns_limit_k_min -11
_diffrn_reflns_limit_l_max 36
_diffrn_reflns_limit_l_min -36
_diffrn_reflns_number 28247
_diffrn_reflns_theta_full 25.00
_diffrn_reflns_theta_max 31.61
_diffrn_reflns_theta_min 1.96
_diffrn_standards_decay_% 0
_diffrn_standards_interval_count 0
_diffrn_standards_interval_time 0
_exptl_absorpt_coefficient_mu 0.212
_exptl_absorpt_correction_T_max 0.9589
_exptl_absorpt_correction_T_min 0.9490
_exptl_absorpt_correction_type multi-scan
_exptl_absorpt_process_details '(SADABS; Sheldrick, 1996)'
_exptl_crystal_colour colourless
_exptl_crystal_density_diffrn 1.427
_exptl_crystal_density_method 'not measured'
_exptl_crystal_description block
_exptl_crystal_F_000 1680
_exptl_crystal_size_max 0.25
_exptl_crystal_size_mid 0.20
_exptl_crystal_size_min 0.20
_refine_diff_density_max 0.275
_refine_diff_density_min -0.347
_refine_ls_extinction_method none
_refine_ls_goodness_of_fit_ref 1.011
_refine_ls_hydrogen_treatment constr
_refine_ls_matrix_type full
_refine_ls_number_parameters 255
_refine_ls_number_reflns 5788
_refine_ls_number_restraints 0
_refine_ls_restrained_S_all 1.011
_refine_ls_R_factor_all 0.0923
_refine_ls_R_factor_gt 0.0510
_refine_ls_shift/su_max 0.000
_refine_ls_shift/su_mean 0.000
_refine_ls_structure_factor_coef Fsqd
_refine_ls_weighting_details 'calc w=1/[\s^2^(Fo^2^)+(0.0697P)^2^+1.0858P] where P=(Fo^2^+2Fc^2^)/3'
_refine_ls_weighting_scheme calc
_refine_ls_wR_factor_gt 0.1275
_refine_ls_wR_factor_ref 0.1528
_reflns_number_gt 3533
_reflns_number_total 5788
_reflns_threshold_expression I>2\s(I)
_cod_data_source_file gk2226.cif
_cod_data_source_block I
_cod_depositor_comments
;
The following automatic conversions were performed:
'_geom_hbond_publ_flag' value 'Y' changed to 'y' according to
'/home/saulius/struct/CIF-dictionaries/cif_core.dic' dictionary named
'cif_core.dic' version 2.4.1 from 2010-06-29 (6 times).

Automatic conversion script
Id: cif_fix_enum 1527 2010-12-29 10:47:43Z saulius 

The following automatic conversions were performed:

'_geom_hbond_publ_flag' value 'Y' changed to 'y' according to
/home/saulius/struct/CIF-dictionaries/cif_core.dic dictionary named
'cif_core.dic' version 2.4.1 from 2010-06-29 (6 times).

Automatic conversion script
Id: cif_fix_values 1715 2011-07-08 13:25:40Z adriana 
;
_cod_database_code 2223059
_cod_database_fobs_code 2223059

loop_
_symmetry_equiv_pos_as_xyz
'x, y, z'
'-x+1/2, -y, z+1/2'
'x+1/2, -y+1/2, -z'
'-x, y+1/2, -z+1/2'
'-x, -y, -z'
'x-1/2, y, -z-1/2'
'-x-1/2, y-1/2, z'
'x, -y-1/2, z-1/2'

loop_
_atom_site_type_symbol
_atom_site_label
_atom_site_fract_x
_atom_site_fract_y
_atom_site_fract_z
_atom_site_U_iso_or_equiv
_atom_site_adp_type
_atom_site_calc_flag
_atom_site_refinement_flags
_atom_site_occupancy
_atom_site_disorder_assembly
_atom_site_disorder_group
C C1 0.68111(9) 0.2922(2) 0.13401(7) 0.0409(4) Uani d . 1 . .
C C2 0.66359(10) 0.3751(3) 0.18121(7) 0.0483(4) Uani d . 1 . .
H H2 0.6165 0.3879 0.1913 0.058 Uiso calc R 1 . .
C C3 0.71703(11) 0.4382(3) 0.21287(8) 0.0541(5) Uani d . 1 . .
H H3 0.7062 0.4961 0.2444 0.065 Uiso calc R 1 . .
C C4 0.78647(11) 0.4159(3) 0.19792(9) 0.0558(5) Uani d . 1 . .
H H4 0.8224 0.4567 0.2199 0.067 Uiso calc R 1 . .
C C5 0.80341(11) 0.3345(3) 0.15112(9) 0.0552(5) Uani d . 1 . .
H H5 0.8506 0.3214 0.1413 0.066 Uiso calc R 1 . .
C C6 0.75066(11) 0.2720(3) 0.11846(8) 0.0483(4) Uani d . 1 . .
H H6 0.7617 0.2170 0.0865 0.058 Uiso calc R 1 . .
C C7 0.60056(10) 0.4924(2) 0.03978(6) 0.0428(4) Uani d . 1 . .
C C8 0.66197(11) 0.4833(3) 0.00964(7) 0.0541(5) Uani d . 1 . .
H H8 0.6895 0.3868 0.0088 0.065 Uiso calc R 1 . .
C C9 0.68026(13) 0.6250(3) -0.01919(8) 0.0637(6) Uani d . 1 . .
H H9 0.7214 0.6239 -0.0397 0.076 Uiso calc R 1 . .
C C10 0.63942(13) 0.7675(3) -0.01839(8) 0.0625(6) Uani d . 1 . .
H H10 0.6535 0.8601 -0.0385 0.075 Uiso calc R 1 . .
C C11 0.57857(12) 0.7761(3) 0.01128(7) 0.0525(5) Uani d . 1 . .
H H11 0.5511 0.8729 0.0114 0.063 Uiso calc R 1 . .
C C12 0.55875(10) 0.6358(2) 0.04138(6) 0.0430(4) Uani d . 1 . .
C C13 0.49985(10) 0.6010(2) 0.07648(6) 0.0413(4) Uani d . 1 . .
C C14 0.50652(9) 0.4409(2) 0.09542(6) 0.0404(4) Uani d . 1 . .
C C15 0.44401(11) 0.7252(3) 0.08755(7) 0.0494(5) Uani d . 1 . .
C C16 0.33828(13) 0.7855(4) 0.13344(13) 0.0798(8) Uani d . 1 . .
H H16A 0.3227 0.8383 0.1002 0.096 Uiso calc R 1 . .
H H16B 0.3533 0.8727 0.1582 0.096 Uiso calc R 1 . .
C C17 0.28112(17) 0.6899(4) 0.15688(15) 0.1048(11) Uani d . 1 . .
H H17A 0.2638 0.6106 0.1309 0.157 Uiso calc R 1 . .
H H17B 0.2436 0.7644 0.1671 0.157 Uiso calc R 1 . .
H H17C 0.2980 0.6313 0.1882 0.157 Uiso calc R 1 . .
C C18 0.45723(10) 0.3415(3) 0.12950(7) 0.0471(4) Uani d . 1 . .
H H18A 0.4095 0.3849 0.1262 0.057 Uiso calc R 1 . .
H H18B 0.4573 0.2250 0.1182 0.057 Uiso calc R 1 . .
C C19 0.45014(11) 0.2553(3) 0.22036(8) 0.0537(5) Uani d . 1 . .
C C20 0.48239(14) 0.2728(4) 0.27501(9) 0.0738(7) Uani d . 1 . .
H H20A 0.4577 0.2020 0.3001 0.111 Uiso calc R 1 . .
H H20B 0.4789 0.3874 0.2866 0.111 Uiso calc R 1 . .
H H20C 0.5312 0.2403 0.2735 0.111 Uiso calc R 1 . .
N N1 0.56802(8) 0.37097(19) 0.07288(6) 0.0430(3) Uani d . 1 . .
O O1 0.56787(8) 0.10956(18) 0.12805(7) 0.0627(4) Uani d . 1 . .
O O2 0.64517(9) 0.13016(19) 0.04850(6) 0.0663(4) Uani d . 1 . .
O O3 0.44205(10) 0.8600(2) 0.06699(8) 0.0857(6) Uani d . 1 . .
O O4 0.39629(8) 0.6727(2) 0.12256(6) 0.0641(4) Uani d . 1 . .
O O5 0.48159(7) 0.35577(17) 0.18482(5) 0.0502(3) Uani d . 1 . .
O O6 0.40269(11) 0.1643(3) 0.20854(7) 0.0913(6) Uani d . 1 . .
S S1 0.61405(3) 0.20341(6) 0.09468(2) 0.04808(15) Uani d . 1 . .

loop_
_atom_site_aniso_label
_atom_site_aniso_U_11
_atom_site_aniso_U_22
_atom_site_aniso_U_33
_atom_site_aniso_U_12
_atom_site_aniso_U_13
_atom_site_aniso_U_23
C1 0.0439(9) 0.0323(10) 0.0464(8) 0.0010(7) -0.0041(7) 0.0052(7)
C2 0.0451(10) 0.0481(12) 0.0516(9) 0.0023(9) 0.0002(8) 0.0016(8)
C3 0.0603(12) 0.0513(13) 0.0508(10) -0.0009(10) -0.0050(9) -0.0036(9)
C4 0.0541(12) 0.0504(13) 0.0631(11) -0.0073(9) -0.0138(9) 0.0040(9)
C5 0.0441(10) 0.0516(13) 0.0698(12) -0.0025(9) 0.0003(9) 0.0104(10)
C6 0.0504(10) 0.0405(12) 0.0541(9) 0.0027(8) 0.0030(8) 0.0026(8)
C7 0.0524(10) 0.0400(11) 0.0359(7) -0.0054(8) -0.0076(7) -0.0011(7)
C8 0.0604(12) 0.0565(13) 0.0454(9) -0.0010(10) 0.0001(8) -0.0051(9)
C9 0.0693(14) 0.0767(17) 0.0452(10) -0.0160(12) 0.0061(9) -0.0028(10)
C10 0.0826(15) 0.0570(15) 0.0478(10) -0.0208(12) -0.0024(10) 0.0080(9)
C11 0.0728(13) 0.0397(12) 0.0450(9) -0.0074(9) -0.0084(9) 0.0026(8)
C12 0.0551(10) 0.0391(11) 0.0348(7) -0.0054(8) -0.0106(7) -0.0035(7)
C13 0.0491(10) 0.0381(10) 0.0366(7) -0.0010(8) -0.0114(7) -0.0010(7)
C14 0.0420(9) 0.0404(11) 0.0389(8) -0.0030(7) -0.0104(7) 0.0011(7)
C15 0.0537(11) 0.0463(13) 0.0482(9) 0.0039(9) -0.0120(8) 0.0002(8)
C16 0.0608(14) 0.0734(19) 0.1053(19) 0.0158(13) 0.0051(14) -0.0091(15)
C17 0.084(2) 0.087(2) 0.144(3) 0.0024(17) 0.0415(19) -0.005(2)
C18 0.0438(9) 0.0490(12) 0.0485(9) -0.0053(8) -0.0103(7) 0.0048(8)
C19 0.0529(11) 0.0520(13) 0.0562(10) -0.0001(10) 0.0086(9) 0.0086(9)
C20 0.0858(17) 0.0825(18) 0.0532(11) -0.0016(14) 0.0033(11) 0.0150(12)
N1 0.0468(8) 0.0363(9) 0.0459(7) -0.0002(6) -0.0071(6) 0.0036(6)
O1 0.0561(8) 0.0387(9) 0.0933(11) -0.0070(6) -0.0113(8) 0.0163(7)
O2 0.0780(10) 0.0467(9) 0.0743(9) 0.0083(7) -0.0106(8) -0.0226(7)
O3 0.0919(13) 0.0588(12) 0.1065(14) 0.0256(10) 0.0135(11) 0.0258(10)
O4 0.0605(9) 0.0577(10) 0.0741(9) 0.0132(7) 0.0094(7) 0.0034(8)
O5 0.0545(8) 0.0515(8) 0.0445(6) -0.0091(6) -0.0059(6) 0.0084(6)
O6 0.0865(12) 0.1080(15) 0.0792(11) -0.0482(12) 0.0073(10) 0.0148(11)
S1 0.0519(3) 0.0306(3) 0.0617(3) 0.0003(2) -0.0106(2) -0.0024(2)

loop_
_atom_type_symbol
_atom_type_description
_atom_type_scat_dispersion_real
_atom_type_scat_dispersion_imag
_atom_type_scat_source
C C 0.0033 0.0016 'International Tables Vol C Tables 4.2.6.8 and 6.1.1.4'
H H 0.0000 0.0000 'International Tables Vol C Tables 4.2.6.8 and 6.1.1.4'
N N 0.0061 0.0033 'International Tables Vol C Tables 4.2.6.8 and 6.1.1.4'
O O 0.0106 0.0060 'International Tables Vol C Tables 4.2.6.8 and 6.1.1.4'
S S 0.1246 0.1234 'International Tables Vol C Tables 4.2.6.8 and 6.1.1.4'

loop_
_geom_angle_atom_site_label_1
_geom_angle_atom_site_label_2
_geom_angle_atom_site_label_3
_geom_angle_site_symmetry_1
_geom_angle_site_symmetry_3
_geom_angle
_geom_angle_publ_flag
C6 C1 C2 . . 121.34(17) ?
C6 C1 S1 . . 119.21(14) ?
C2 C1 S1 . . 119.39(14) ?
C3 C2 C1 . . 118.77(18) ?
C3 C2 H2 . . 120.6 ?
C1 C2 H2 . . 120.6 ?
C2 C3 C4 . . 120.01(19) ?
C2 C3 H3 . . 120.0 ?
C4 C3 H3 . . 120.0 ?
C5 C4 C3 . . 120.91(19) ?
C5 C4 H4 . . 119.5 ?
C3 C4 H4 . . 119.5 ?
C4 C5 C6 . . 120.04(19) ?
C4 C5 H5 . . 120.0 ?
C6 C5 H5 . . 120.0 ?
C5 C6 C1 . . 118.91(18) ?
C5 C6 H6 . . 120.5 ?
C1 C6 H6 . . 120.5 ?
C8 C7 C12 . . 122.42(18) ?
C8 C7 N1 . . 130.14(18) ?
C12 C7 N1 . . 107.44(16) ?
C9 C8 C7 . . 116.6(2) ?
C9 C8 H8 . . 121.7 ?
C7 C8 H8 . . 121.7 ?
C10 C9 C8 . . 121.9(2) ?
C10 C9 H9 . . 119.1 ?
C8 C9 H9 . . 119.1 ?
C11 C10 C9 . . 121.5(2) ?
C11 C10 H10 . . 119.3 ?
C9 C10 H10 . . 119.3 ?
C10 C11 C12 . . 118.2(2) ?
C10 C11 H11 . . 120.9 ?
C12 C11 H11 . . 120.9 ?
C7 C12 C11 . . 119.40(18) ?
C7 C12 C13 . . 107.40(16) ?
C11 C12 C13 . . 133.20(19) ?
C14 C13 C12 . . 108.42(16) ?
C14 C13 C15 . . 129.06(18) ?
C12 C13 C15 . . 122.52(17) ?
C13 C14 N1 . . 108.09(16) ?
C13 C14 C18 . . 129.45(17) ?
N1 C14 C18 . . 122.22(16) ?
O3 C15 O4 . . 123.1(2) ?
O3 C15 C13 . . 123.3(2) ?
O4 C15 C13 . . 113.56(17) ?
O4 C16 C17 . . 108.4(2) ?
O4 C16 H16A . . 110.0 ?
C17 C16 H16A . . 110.0 ?
O4 C16 H16B . . 110.0 ?
C17 C16 H16B . . 110.0 ?
H16A C16 H16B . . 108.4 ?
C16 C17 H17A . . 109.5 ?
C16 C17 H17B . . 109.5 ?
H17A C17 H17B . . 109.5 ?
C16 C17 H17C . . 109.5 ?
H17A C17 H17C . . 109.5 ?
H17B C17 H17C . . 109.5 ?
O5 C18 C14 . . 107.23(14) ?
O5 C18 H18A . . 110.3 ?
C14 C18 H18A . . 110.3 ?
O5 C18 H18B . . 110.3 ?
C14 C18 H18B . . 110.3 ?
H18A C18 H18B . . 108.5 ?
O6 C19 O5 . . 122.7(2) ?
O6 C19 C20 . . 126.1(2) ?
O5 C19 C20 . . 111.21(19) ?
C19 C20 H20A . . 109.5 ?
C19 C20 H20B . . 109.5 ?
H20A C20 H20B . . 109.5 ?
C19 C20 H20C . . 109.5 ?
H20A C20 H20C . . 109.5 ?
H20B C20 H20C . . 109.5 ?
C14 N1 C7 . . 108.65(15) ?
C14 N1 S1 . . 127.94(12) ?
C7 N1 S1 . . 120.40(13) ?
C15 O4 C16 . . 116.42(19) ?
C19 O5 C18 . . 115.88(15) ?
O2 S1 O1 . . 120.74(10) ?
O2 S1 N1 . . 106.44(9) ?
O1 S1 N1 . . 106.73(8) ?
O2 S1 C1 . . 108.47(9) ?
O1 S1 C1 . . 109.60(9) ?
N1 S1 C1 . . 103.45(8) ?

loop_
_geom_bond_atom_site_label_1
_geom_bond_atom_site_label_2
_geom_bond_site_symmetry_2
_geom_bond_distance
_geom_bond_publ_flag
C1 C6 . 1.380(3) ?
C1 C2 . 1.384(3) ?
C1 S1 . 1.7492(18) ?
C2 C3 . 1.375(3) ?
C2 H2 . 0.9300 ?
C3 C4 . 1.376(3) ?
C3 H3 . 0.9300 ?
C4 C5 . 1.367(3) ?
C4 H4 . 0.9300 ?
C5 C6 . 1.378(3) ?
C5 H5 . 0.9300 ?
C6 H6 . 0.9300 ?
C7 C8 . 1.383(3) ?
C7 C12 . 1.390(3) ?
C7 N1 . 1.411(2) ?
C8 C9 . 1.380(3) ?
C8 H8 . 0.9300 ?
C9 C10 . 1.374(4) ?
C9 H9 . 0.9300 ?
C10 C11 . 1.367(3) ?
C10 H10 . 0.9300 ?
C11 C12 . 1.396(3) ?
C11 H11 . 0.9300 ?
C12 C13 . 1.440(3) ?
C13 C14 . 1.366(3) ?
C13 C15 . 1.473(3) ?
C14 N1 . 1.406(2) ?
C14 C18 . 1.487(3) ?
C15 O3 . 1.190(3) ?
C15 O4 . 1.320(2) ?
C16 O4 . 1.444(3) ?
C16 C17 . 1.445(4) ?
C16 H16A . 0.9700 ?
C16 H16B . 0.9700 ?
C17 H17A . 0.9600 ?
C17 H17B . 0.9600 ?
C17 H17C . 0.9600 ?
C18 O5 . 1.451(2) ?
C18 H18A . 0.9700 ?
C18 H18B . 0.9700 ?
C19 O6 . 1.190(3) ?
C19 O5 . 1.331(2) ?
C19 C20 . 1.492(3) ?
C20 H20A . 0.9600 ?
C20 H20B . 0.9600 ?
C20 H20C . 0.9600 ?
N1 S1 . 1.6838(16) ?
O1 S1 . 1.4166(15) ?
O2 S1 . 1.4136(16) ?

loop_
_geom_hbond_atom_site_label_D
_geom_hbond_atom_site_label_H
_geom_hbond_atom_site_label_A
_geom_hbond_site_symmetry_A
_geom_hbond_distance_DH
_geom_hbond_distance_HA
_geom_hbond_distance_DA
_geom_hbond_angle_DHA
_geom_hbond_publ_flag
C2 H2 O5 . 0.93 2.57 3.446(2) 157 y
C6 H6 O2 . 0.93 2.50 2.875(3) 105 y
C8 H8 O2 . 0.93 2.42 2.993(3) 120 y
C11 H11 O3 . 0.93 2.48 3.003(3) 116 y
C18 H18A O4 . 0.97 2.31 2.886(3) 117 y
C18 H18B O1 . 0.97 2.30 2.793(3) 111 y

loop_
_geom_torsion_atom_site_label_1
_geom_torsion_atom_site_label_2
_geom_torsion_atom_site_label_3
_geom_torsion_atom_site_label_4
_geom_torsion_site_symmetry_1
_geom_torsion_site_symmetry_2
_geom_torsion_site_symmetry_3
_geom_torsion_site_symmetry_4
_geom_torsion
_geom_torsion_publ_flag
C6 C1 C2 C3 . . . . 0.1(3) ?
S1 C1 C2 C3 . . . . 177.33(15) ?
C1 C2 C3 C4 . . . . -1.1(3) ?
C2 C3 C4 C5 . . . . 1.5(3) ?
C3 C4 C5 C6 . . . . -0.7(3) ?
C4 C5 C6 C1 . . . . -0.4(3) ?
C2 C1 C6 C5 . . . . 0.7(3) ?
S1 C1 C6 C5 . . . . -176.58(15) ?
C12 C7 C8 C9 . . . . 0.1(3) ?
N1 C7 C8 C9 . . . . 179.75(17) ?
C7 C8 C9 C10 . . . . -0.5(3) ?
C8 C9 C10 C11 . . . . 0.2(3) ?
C9 C10 C11 C12 . . . . 0.4(3) ?
C8 C7 C12 C11 . . . . 0.6(3) ?
N1 C7 C12 C11 . . . . -179.20(14) ?
C8 C7 C12 C13 . . . . -179.84(16) ?
N1 C7 C12 C13 . . . . 0.40(18) ?
C10 C11 C12 C7 . . . . -0.8(3) ?
C10 C11 C12 C13 . . . . 179.76(18) ?
C7 C12 C13 C14 . . . . 0.13(18) ?
C11 C12 C13 C14 . . . . 179.66(18) ?
C7 C12 C13 C15 . . . . -179.64(15) ?
C11 C12 C13 C15 . . . . -0.1(3) ?
C12 C13 C14 N1 . . . . -0.62(18) ?
C15 C13 C14 N1 . . . . 179.14(16) ?
C12 C13 C14 C18 . . . . -175.05(16) ?
C15 C13 C14 C18 . . . . 4.7(3) ?
C14 C13 C15 O3 . . . . -176.9(2) ?
C12 C13 C15 O3 . . . . 2.8(3) ?
C14 C13 C15 O4 . . . . 3.1(3) ?
C12 C13 C15 O4 . . . . -177.13(16) ?
C13 C14 C18 O5 . . . . -97.2(2) ?
N1 C14 C18 O5 . . . . 89.02(19) ?
C13 C14 N1 C7 . . . . 0.88(18) ?
C18 C14 N1 C7 . . . . 175.80(14) ?
C13 C14 N1 S1 . . . . 160.98(12) ?
C18 C14 N1 S1 . . . . -24.1(2) ?
C8 C7 N1 C14 . . . . 179.48(17) ?
C12 C7 N1 C14 . . . . -0.79(18) ?
C8 C7 N1 S1 . . . . 17.6(2) ?
C12 C7 N1 S1 . . . . -162.66(12) ?
O3 C15 O4 C16 . . . . 2.7(3) ?
C13 C15 O4 C16 . . . . -177.34(18) ?
C17 C16 O4 C15 . . . . 160.9(2) ?
O6 C19 O5 C18 . . . . -3.3(3) ?
C20 C19 O5 C18 . . . . 176.40(18) ?
C14 C18 O5 C19 . . . . -170.56(16) ?
C14 N1 S1 O2 . . . . 150.20(15) ?
C7 N1 S1 O2 . . . . -51.75(15) ?
C14 N1 S1 O1 . . . . 20.02(18) ?
C7 N1 S1 O1 . . . . 178.06(13) ?
C14 N1 S1 C1 . . . . -95.58(16) ?
C7 N1 S1 C1 . . . . 62.47(14) ?
C6 C1 S1 O2 . . . . -4.02(18) ?
C2 C1 S1 O2 . . . . 178.69(15) ?
C6 C1 S1 O1 . . . . 129.69(16) ?
C2 C1 S1 O1 . . . . -47.59(17) ?
C6 C1 S1 N1 . . . . -116.77(15) ?
C2 C1 S1 N1 . . . . 65.94(16) ?

loop_
_cod_related_entry_id
_cod_related_entry_database
_cod_related_entry_code
1 ChemSpider 24742984
